data_7111581
loop_
_publ_author_name
Islah-u-din,
'Fox, Matthew R.'
'Martin, H\'el\`ene'
'Gainsford, Graeme J.'
'Kennedy, John'
'Markwitz, Andreas'
'Telfer, Shane G.'
'Jameson, Geoffrey B.'
'Tallon, Jeffery L.'

_publ_section_title
;
 Synthesis and structure of Na+-intercalated WO3(4,4&#x2032;-bipyridyl)0.5
;
_journal_issue 24
_journal_name_full 'Chemical Communications'
_journal_page_first 4261
_journal_paper_doi 10.1039/b927102n
_journal_volume 46
_journal_year 2010
_chemical_formula_moiety '(C10 H8 N20) Na0.25 (O6 W2)'
_chemical_formula_sum 'C10 H8 N2 Na0.25 O6 W2'
_chemical_formula_weight 625.62
_chemical_name_systematic
;
?
;
_space_group_IT_number 61
_symmetry_cell_setting orthorhombic
_symmetry_space_group_name_Hall '-P 2ac 2ab'
_symmetry_space_group_name_H-M 'P b c a'
_atom_sites_solution_hydrogens geom
_atom_sites_solution_primary direct
_atom_sites_solution_secondary difmap
_audit_creation_method SHELXL-97
_audit_update_record
;
2009-05-19 # Formatted by publCIF
;
_cell_angle_alpha 90.00
_cell_angle_beta 90.00
_cell_angle_gamma 90.00
_cell_formula_units_Z 4
_cell_length_a 7.4683(3)
_cell_length_b 7.3910(3)
_cell_length_c 22.5781(6)
_cell_measurement_reflns_used 1187
_cell_measurement_temperature 100(5)
_cell_measurement_theta_max 143.02
_cell_measurement_theta_min 17.33
_cell_volume 1246.27(8)
_computing_cell_refinement 'FS Process (Rigaku, 1998)'
_computing_data_collection 'Crystal Clear (Rigaku, 2005)'
_computing_data_reduction 'FS Process (Rigaku, 1998)'
_computing_molecular_graphics " Mercury (Macrae at al., 2006)' and POV-RAY (Cason, 2003)"
_computing_publication_material 'SHELXL-97 (Sheldrick, 2008)'
_computing_structure_refinement 'SHELXTL-6.10 (Sheldrick, 2008)'
_computing_structure_solution 'SHELXS-97 (Sheldrick, 2008)'
_diffrn_ambient_temperature 100(5)
_diffrn_detector_area_resol_mean 10
_diffrn_measured_fraction_theta_full 0.956
_diffrn_measured_fraction_theta_max 0.956
_diffrn_measurement_details '100 images in steps of 5\%'
_diffrn_measurement_device_details 'Curved image plate'
_diffrn_measurement_device_type 'Rigaku Spider'
_diffrn_measurement_method \w-scans
_diffrn_radiation_monochromator 'confocal optics'
_diffrn_radiation_source 'rotating anode'
_diffrn_radiation_type CuK\a
_diffrn_radiation_wavelength 1.54178
_diffrn_reflns_av_R_equivalents 0.0936
_diffrn_reflns_av_sigmaI/netI 0.0790
_diffrn_reflns_limit_h_max 8
_diffrn_reflns_limit_h_min -9
_diffrn_reflns_limit_k_max 8
_diffrn_reflns_limit_k_min -6
_diffrn_reflns_limit_l_max 23
_diffrn_reflns_limit_l_min -26
_diffrn_reflns_number 6727
_diffrn_reflns_theta_full 69.93
_diffrn_reflns_theta_max 69.93
_diffrn_reflns_theta_min 7.11
_diffrn_standards_decay_% 0
_exptl_absorpt_coefficient_mu 34.008
_exptl_absorpt_correction_T_max 1.0
_exptl_absorpt_correction_T_min 0.008
_exptl_absorpt_correction_type empirical
_exptl_absorpt_process_details
;
data scaling includes absorption [ABSCOR, Higashi (1995)]
;
_exptl_crystal_colour yellow-green
_exptl_crystal_density_diffrn 3.334
_exptl_crystal_density_method 'not measured'
_exptl_crystal_description plate
_exptl_crystal_F_000 1123
_exptl_crystal_size_max 0.080
_exptl_crystal_size_mid 0.080
_exptl_crystal_size_min 0.010
_refine_diff_density_max 3.252
_refine_diff_density_min -3.223
_refine_diff_density_rms 0.399
_refine_ls_extinction_coef 0.00008(3)
_refine_ls_extinction_expression Fc^*^=kFc[1+0.001xFc^2^\l^3^/sin(2\q)]^-1/4^
_refine_ls_extinction_method SHELXL
_refine_ls_goodness_of_fit_ref 0.865
_refine_ls_hydrogen_treatment constr
_refine_ls_matrix_type full
_refine_ls_number_parameters 115
_refine_ls_number_reflns 1125
_refine_ls_number_restraints 120
_refine_ls_restrained_S_all 0.820
_refine_ls_R_factor_all 0.0570
_refine_ls_R_factor_gt 0.0536
_refine_ls_shift/su_max 0.002
_refine_ls_shift/su_mean 0.000
_refine_ls_structure_factor_coef Fsqd
_refine_ls_weighting_details 'calc w=1/[\s^2^(Fo^2^)+(0.0000P)^2^+146.9178P] where P=(Fo^2^+2Fc^2^)/3'
_refine_ls_weighting_scheme calc
_refine_ls_wR_factor_gt 0.1251
_refine_ls_wR_factor_ref 0.1279
_reflns_number_gt 1015
_reflns_number_total 1125
_reflns_threshold_expression >2sigma(I)
_cod_data_source_file b927102nsup1.cif
_cod_data_source_block w2o6bipy_na2lt_pbca
_cod_depositor_comments
;
The following automatic conversions were performed:

'_symmetry_cell_setting' value 'Orthorhombic' changed to
'orthorhombic' according to
/home/saulius/struct/CIF-dictionaries/cif_core.dic dictionary named
'cif_core.dic' version 2.4.2 from 2011-04-26.

Automatic conversion script
Id: cif_fix_values 1891 2012-01-12 08:04:46Z andrius 
;
_cod_database_code 7111581

loop_
_symmetry_equiv_pos_as_xyz
'x, y, z'
'-x+1/2, -y, z+1/2'
'-x, y+1/2, -z+1/2'
'x+1/2, -y+1/2, -z'
'-x, -y, -z'
'x-1/2, y, -z-1/2'
'x, -y-1/2, z-1/2'
'-x-1/2, y-1/2, z'

loop_
_atom_site_label
_atom_site_type_symbol
_atom_site_fract_x
_atom_site_fract_y
_atom_site_fract_z
_atom_site_U_iso_or_equiv
_atom_site_adp_type
_atom_site_occupancy
_atom_site_symmetry_multiplicity
_atom_site_calc_flag
_atom_site_refinement_flags
_atom_site_disorder_group
W1 W 0.51977(8) 1.04669(11) 0.26376(2) 0.0146(3) Uani 1 1 d . .
N1 N 0.5138(15) 1.0339(18) 0.1567(5) 0.0188(16) Uani 1 1 d U .
O3 O 0.5089(11) 1.0501(14) 0.3396(4) 0.014(2) Uani 1 1 d U .
C2 C 0.6251(19) 0.922(2) 0.1280(6) 0.0196(17) Uani 1 1 d U .
H2 H 0.7060 0.8532 0.1498 0.024 Uiso 1 1 calc R .
C3 C 0.4034(18) 1.142(2) 0.1250(6) 0.0195(16) Uani 1 1 d U .
H3 H 0.3334 1.2277 0.1444 0.023 Uiso 1 1 calc R .
C4 C 0.6234(19) 0.905(2) 0.0665(6) 0.0201(17) Uani 1 1 d U .
H4 H 0.7019 0.8254 0.0479 0.024 Uiso 1 1 calc R .
C5 C 0.5027(18) 1.008(2) 0.0326(6) 0.0195(17) Uani 1 1 d U .
C6 C 0.3941(18) 1.126(2) 0.0636(6) 0.0199(16) Uani 1 1 d U .
H6 H 0.3125 1.1973 0.0429 0.024 Uiso 1 1 calc R .
O1A O 0.461(4) 0.783(3) 0.2523(8) 0.012(3) Uani 0.48(3) 1 d PU 1
O2A O 0.760(3) 1.002(4) 0.2516(10) 0.024(3) Uani 0.48(3) 1 d PU 1
O1B O 0.539(3) 0.778(3) 0.2517(8) 0.011(3) Uani 0.52(3) 1 d PU 2
O2B O 0.759(3) 1.076(4) 0.2513(9) 0.024(3) Uani 0.52(3) 1 d PU 2
Na1 Na 0.50(2) 1.03(2) 0.473(7) 0.18(7) Uiso 0.13 1 d P .

loop_
_atom_site_aniso_label
_atom_site_aniso_U_11
_atom_site_aniso_U_22
_atom_site_aniso_U_33
_atom_site_aniso_U_23
_atom_site_aniso_U_13
_atom_site_aniso_U_12
W1 0.0157(4) 0.0168(5) 0.0114(4) -0.0010(2) -0.0002(2) 0.0036(3)
N1 0.019(2) 0.019(2) 0.018(2) -0.0002(19) 0.0001(18) -0.0003(18)
O3 0.015(2) 0.014(2) 0.015(2) 0.0001(15) -0.0003(15) -0.0003(15)
C2 0.020(2) 0.019(2) 0.019(2) -0.0001(19) 0.0003(18) 0.0003(19)
C3 0.020(2) 0.019(2) 0.019(2) -0.0006(19) 0.0002(18) 0.0000(19)
C4 0.020(2) 0.020(2) 0.020(2) 0.0000(19) 0.0004(19) 0.0003(19)
C5 0.020(2) 0.019(2) 0.019(2) -0.0002(19) 0.0002(19) 0.0000(19)
C6 0.020(2) 0.020(2) 0.019(2) -0.0003(19) -0.0002(18) 0.0002(19)
O1A 0.011(4) 0.011(3) 0.012(3) 0.003(2) 0.000(2) -0.001(2)
O2A 0.025(4) 0.024(4) 0.023(4) 0.000(2) -0.001(2) 0.000(2)
O1B 0.011(4) 0.011(3) 0.012(3) 0.003(2) 0.000(2) 0.001(2)
O2B 0.024(4) 0.025(4) 0.023(4) 0.000(2) -0.001(2) 0.000(2)

loop_
_atom_type_symbol
_atom_type_description
_atom_type_scat_dispersion_real
_atom_type_scat_dispersion_imag
_atom_type_scat_source
C C 0.0181 0.0091 'International Tables Vol C Tables 4.2.6.8 and 6.1.1.4'
H H 0.0000 0.0000 'International Tables Vol C Tables 4.2.6.8 and 6.1.1.4'
N N 0.0311 0.0180 'International Tables Vol C Tables 4.2.6.8 and 6.1.1.4'
O O 0.0492 0.0322 'International Tables Vol C Tables 4.2.6.8 and 6.1.1.4'
W W -5.4734 5.5774 'International Tables Vol C Tables 4.2.6.8 and 6.1.1.4'
Na Na 0.1353 0.1239 'International Tables Vol C Tables 4.2.6.8 and 6.1.1.4'

loop_
_geom_angle_atom_site_label_1
_geom_angle_atom_site_label_2
_geom_angle_atom_site_label_3
_geom_angle
_geom_angle_site_symmetry_1
_geom_angle_site_symmetry_3
O3 W1 O1A 101.0(7) . 3_655
O3 W1 O1B 99.7(6) . 3_655
O1A W1 O1B 18.8(7) 3_655 3_655
O3 W1 O2B 101.4(7) . .
O1A W1 O2B 76.9(9) 3_655 .
O1B W1 O2B 95.6(9) 3_655 .
O3 W1 O2A 101.4(7) . .
O1A W1 O2A 93.8(10) 3_655 .
O1B W1 O2A 112.2(10) 3_655 .
O2B W1 O2A 17.1(10) . .
O3 W1 O2B 97.1(7) . 6_556
O1A W1 O2B 86.6(14) 3_655 6_556
O1B W1 O2B 68.0(14) 3_655 6_556
O2B W1 O2B 157.2(10) . 6_556
O2A W1 O2B 161.1(12) . 6_556
O3 W1 O2A 97.5(7) . 6_556
O1A W1 O2A 101.9(15) 3_655 6_556
O1B W1 O2A 83.6(14) 3_655 6_556
O2B W1 O2A 160.9(11) . 6_556
O2A W1 O2A 152.7(13) . 6_556
O2B W1 O2A 15.7(9) 6_556 6_556
O3 W1 O1B 98.8(6) . .
O1A W1 O1B 158.6(8) 3_655 .
O1B W1 O1B 158.45(14) 3_655 .
O2B W1 O1B 91.5(9) . .
O2A W1 O1B 74.6(9) . .
O2B W1 O1B 98.8(13) 6_556 .
O2A W1 O1B 83.2(14) 6_556 .
O3 W1 O1A 97.6(6) . .
O1A W1 O1A 159.35(10) 3_655 .
O1B W1 O1A 147.2(7) 3_655 .
O2B W1 O1A 108.0(9) . .
O2A W1 O1A 91.2(10) . .
O2B W1 O1A 82.4(14) 6_556 .
O2A W1 O1A 66.7(14) 6_556 .
O1B W1 O1A 16.7(6) . .
O3 W1 N1 176.0(4) . .
O1A W1 N1 80.6(7) 3_655 .
O1B W1 N1 80.7(6) 3_655 .
O2B W1 N1 82.5(7) . .
O2A W1 N1 82.1(7) . .
O2B W1 N1 79.3(7) 6_556 .
O2A W1 N1 78.6(7) 6_556 .
O1B W1 N1 80.1(6) . .
O1A W1 N1 80.2(6) . .
C2 N1 C3 119.2(13) . .
C2 N1 W1 119.7(9) . .
C3 N1 W1 121.1(9) . .
W1 O3 Na1 176(4) . .
N1 C2 C4 122.1(13) . .
N1 C3 C6 120.5(13) . .
C2 C4 C5 119.9(13) . .
C2 C4 Na1 112(3) . 3_645
C5 C4 Na1 98(3) . 3_645
C2 C4 Na1 105(3) . 6_656
C5 C4 Na1 105(4) . 6_656
C6 C5 C4 116.2(13) . .
C6 C5 C5 122.8(17) . 5_675
C4 C5 C5 121.0(16) . 5_675
C5 C6 C3 121.9(14) . .
C5 C6 Na1 106(3) . 6_556
C3 C6 Na1 109(3) . 6_556
W1 O1A W1 162.1(16) 3_645 .
W1 O2A W1 160.0(18) . 6_656
W1 O1B W1 161.5(15) 3_645 .
W1 O2B W1 167.0(17) . 6_656
O3 Na1 C4 71(3) . 3_655
O3 Na1 C4 75(4) . 6_556
C4 Na1 C4 85(4) 3_655 6_556
O3 Na1 C6 73(4) . 6_656
C4 Na1 C6 90(4) 3_655 6_656
C4 Na1 C6 148(6) 6_556 6_656

loop_
_geom_bond_atom_site_label_1
_geom_bond_atom_site_label_2
_geom_bond_distance
_geom_bond_site_symmetry_2
W1 O3 1.715(9) .
W1 O1A 1.79(2) 3_655
W1 O1B 1.80(2) 3_655
W1 O2B 1.82(2) .
W1 O2A 1.85(3) .
W1 O2B 1.99(2) 6_556
W1 O2A 2.00(3) 6_556
W1 O1B 2.01(2) .
W1 O1A 2.01(2) .
W1 N1 2.419(12) .
N1 C2 1.340(18) .
N1 C3 1.353(18) .
O3 Na1 3.02(17) .
C2 C4 1.395(19) .
C3 C6 1.393(18) .
C4 C5 1.41(2) .
C4 Na1 3.07(17) 3_645
C4 Na1 3.10(18) 6_656
C5 C6 1.38(2) .
C5 C5 1.48(3) 5_675
C6 Na1 3.13(17) 6_556
O1A W1 1.79(2) 3_645
O2A W1 2.00(3) 6_656
O1B W1 1.80(2) 3_645
O2B W1 1.99(2) 6_656
Na1 Na1 1.3(3) 5_676
Na1 C4 3.07(17) 3_655
Na1 C4 3.10(18) 6_556
Na1 C6 3.13(17) 6_656
